data_4033609
loop_
_publ_author_name
'Bejcek, Lauren P.'
'Garimallaprabhakaran, Aswin K.'
'Suyabatmaz, Duygu M.'
'Greer, Alexander'
'Hersh, William H.'
'Greer, Edyta M.'
'Murelli, Ryan P.'

_publ_section_title
;
 Maltol- and Allomaltol-Derived Oxidopyrylium Ylides: Methyl Substitution
 Pattern Kinetically Influences [5 + 3] Dimerization versus [5 + 2]
 Cycloaddition Reactions.
;
_journal_name_full 'The Journal of organic chemistry'
_journal_paper_doi 10.1021/acs.joc.9b02137
_journal_year 2019
_chemical_formula_moiety 'C14 H16 O6'
_chemical_formula_sum 'C14 H16 O6'
_chemical_formula_weight 280.27
_chemical_name_common 'Oxidopyrylium dimer 14'
_chemical_name_systematic
;
 racemic (1R,2R,6R,7R)-6,9-dimethoxy-2,7-dimethyl-3,11-
 dioxatricyclo[5.3.1.12,6]dodeca-4,9-diene-8,12-dione 
;
_space_group_crystal_system monoclinic
_space_group_IT_number 14
_space_group_name_Hall '-P 2yn'
_space_group_name_H-M_alt 'P 1 21/n 1'
_symmetry_space_group_name_Hall '-P 2yn'
_symmetry_space_group_name_H-M 'P 1 21/n 1'
_atom_sites_solution_hydrogens geom
_atom_sites_solution_primary direct
_atom_sites_solution_secondary difmap
_audit_creation_method SHELXL-2014/7
_cell_angle_alpha 90
_cell_angle_beta 99.274(2)
_cell_angle_gamma 90
_cell_formula_units_Z 8
_cell_length_a 8.6979(19)
_cell_length_b 13.609(3)
_cell_length_c 22.635(5)
_cell_measurement_reflns_used 8784
_cell_measurement_temperature 100(2)
_cell_measurement_theta_max 27.127
_cell_measurement_theta_min 2.359
_cell_volume 2644.3(10)
_computing_cell_refinement 'SAINT V8.34A (Bruker AXS, 20 )'
_computing_data_collection 'Bruker Instrument Service v2011.6.0.0??'
_computing_data_reduction 'SAINT V8.34A (Bruker AXS, 20 )'
_computing_molecular_graphics 'Bruker SHELXTL'
_computing_publication_material 'Mercury 4.1.0 (Build 235322), 2019'
_computing_structure_refinement 'SHELXL-2014/7 (Sheldrick, 2014)'
_computing_structure_solution 'SHELXS-97 (Sheldrick, 2008)'
_diffrn_ambient_temperature 100(2)
_diffrn_detector_area_resol_mean 8.3333
_diffrn_measured_fraction_theta_full 0.993
_diffrn_measured_fraction_theta_max 0.977
_diffrn_measurement_device_type 'Bruker Breeze CCD'
_diffrn_measurement_method '\f and \w scans'
_diffrn_radiation_type MoK\a
_diffrn_radiation_wavelength 0.71073
_diffrn_reflns_av_R_equivalents 0.0325
_diffrn_reflns_av_unetI/netI 0.0613
_diffrn_reflns_Laue_measured_fraction_full 0.993
_diffrn_reflns_Laue_measured_fraction_max 0.977
_diffrn_reflns_limit_h_max 10
_diffrn_reflns_limit_h_min -11
_diffrn_reflns_limit_k_max 17
_diffrn_reflns_limit_k_min 0
_diffrn_reflns_limit_l_max 29
_diffrn_reflns_limit_l_min 0
_diffrn_reflns_number 8982
_diffrn_reflns_point_group_measured_fraction_full 0.993
_diffrn_reflns_point_group_measured_fraction_max 0.977
_diffrn_reflns_theta_full 25.242
_diffrn_reflns_theta_max 27.152
_diffrn_reflns_theta_min 1.752
_diffrn_source 'fine-focus tube'
_exptl_absorpt_coefficient_mu 0.111
_exptl_absorpt_correction_type multi-scan
_exptl_absorpt_process_details 'SADABS-2014/5 (Bruker AXS)'
_exptl_crystal_colour colourless
_exptl_crystal_density_diffrn 1.408
_exptl_crystal_density_method 'not measured'
_exptl_crystal_description cubic
_exptl_crystal_F_000 1184
_exptl_crystal_size_max 0.553
_exptl_crystal_size_mid 0.491
_exptl_crystal_size_min 0.342
_exptl_transmission_factor_max 0.7455
_exptl_transmission_factor_min 0.6451
_refine_diff_density_max 0.515
_refine_diff_density_min -0.608
_refine_diff_density_rms 0.129
_refine_ls_extinction_coef 0.0019(5)
_refine_ls_extinction_expression Fc^*^=kFc[1+0.001xFc^2^\l^3^/sin(2\q)]^-1/4^
_refine_ls_extinction_method 'SHELXL-2014/7 (Sheldrick 2014'
_refine_ls_goodness_of_fit_ref 1.289
_refine_ls_hydrogen_treatment noref
_refine_ls_matrix_type full
_refine_ls_number_parameters 392
_refine_ls_number_reflns 8982
_refine_ls_number_restraints 0
_refine_ls_restrained_S_all 1.289
_refine_ls_R_factor_all 0.1687
_refine_ls_R_factor_gt 0.1319
_refine_ls_shift/su_max 0.000
_refine_ls_shift/su_mean 0.000
_refine_ls_structure_factor_coef Fsqd
_refine_ls_weighting_details 'w=1/[\s^2^(Fo^2^)+13.7229P] where P=(Fo^2^+2Fc^2^)/3'
_refine_ls_weighting_scheme calc
_refine_ls_wR_factor_gt 0.2484
_refine_ls_wR_factor_ref 0.2631
_reflns_Friedel_coverage 0.000
_reflns_number_gt 7004
_reflns_number_total 8982
_reflns_threshold_expression 'I > 2\s(I)'
_cod_data_source_file jo9b02137_si_003.cif
_cod_data_source_block twin995N
_cod_original_cell_volume 2644.2(10)
_cod_database_code 4033609
_shelx_space_group_comment
;
The symmetry employed for this shelxl refinement is uniquely defined
by the following loop, which should always be used as a source of
symmetry information in preference to the above space-group names.
They are only intended as comments.
;
_shelx_estimated_absorpt_t_min 0.941
_shelx_estimated_absorpt_t_max 0.963

loop_
_space_group_symop_operation_xyz
'x, y, z'
'-x+1/2, y+1/2, -z+1/2'
'-x, -y, -z'
'x-1/2, -y-1/2, z-1/2'

loop_
_atom_site_label
_atom_site_type_symbol
_atom_site_fract_x
_atom_site_fract_y
_atom_site_fract_z
_atom_site_U_iso_or_equiv
_atom_site_adp_type
_atom_site_occupancy
_atom_site_site_symmetry_order
_atom_site_calc_flag
_atom_site_refinement_flags_posn
_atom_site_refinement_flags_adp
_atom_site_refinement_flags_occupancy
_atom_site_disorder_assembly
_atom_site_disorder_group
C1 C 0.4435(7) 0.5857(6) 0.3431(3) 0.0435(16) Uani 1 1 d . . . . .
C2 C 0.3745(6) 0.5964(4) 0.4004(2) 0.0305(12) Uani 1 1 d . . . . .
C3 C 0.2400(6) 0.5280(4) 0.4014(2) 0.0305(12) Uani 1 1 d . . . . .
C4 C 0.3023(8) 0.4277(5) 0.3932(3) 0.0431(16) Uani 1 1 d . . . . .
H4 H 0.2606 0.3726 0.4110 0.052 Uiso 1 1 calc R U . . .
C5 C 0.4163(9) 0.4149(6) 0.3608(3) 0.054(2) Uani 1 1 d . . . . .
H5 H 0.4492 0.3493 0.3559 0.065 Uiso 1 1 calc R U . . .
C6 C 0.3061(7) 0.6119(5) 0.2918(2) 0.0404(15) Uani 1 1 d . . . . .
H6 H 0.3437 0.6037 0.2526 0.049 Uiso 1 1 calc R U . . .
C7 C 0.2578(8) 0.7173(5) 0.2971(3) 0.0439(16) Uani 1 1 d . . . . .
H7 H 0.3116 0.7681 0.2801 0.053 Uiso 1 1 calc R U . . .
C8 C 0.1410(7) 0.7394(4) 0.3254(2) 0.0346(13) Uani 1 1 d . . . . .
C9 C 0.0552(6) 0.6609(4) 0.3523(2) 0.0328(13) Uani 1 1 d . . . . .
C10 C 0.1110(6) 0.5556(4) 0.3458(3) 0.0309(12) Uani 1 1 d . . . . .
C11 C 0.2550(9) 0.5116(6) 0.5077(3) 0.0527(18) Uani 1 1 d . . . . .
H11A H 0.2932 0.4445 0.5042 0.079 Uiso 1 1 calc R U . . .
H11B H 0.1886 0.5138 0.5388 0.079 Uiso 1 1 calc R U . . .
H11C H 0.3436 0.5561 0.5185 0.079 Uiso 1 1 calc R U . . .
C12 C 0.1602(13) 0.9123(5) 0.3123(4) 0.080(3) Uani 1 1 d . . . . .
H12A H 0.2689 0.9142 0.3322 0.119 Uiso 1 1 calc R U . . .
H12B H 0.1077 0.9732 0.3207 0.119 Uiso 1 1 calc R U . . .
H12C H 0.1568 0.9056 0.2690 0.119 Uiso 1 1 calc R U . . .
C13 C 0.5862(8) 0.6483(8) 0.3407(3) 0.071(3) Uani 1 1 d . . . . .
H13A H 0.6700 0.6283 0.3727 0.107 Uiso 1 1 calc R U . . .
H13B H 0.5606 0.7176 0.3461 0.107 Uiso 1 1 calc R U . . .
H13C H 0.6203 0.6397 0.3019 0.107 Uiso 1 1 calc R U . . .
C14 C -0.0236(8) 0.4841(5) 0.3395(3) 0.0499(17) Uani 1 1 d . . . . .
H14A H -0.1057 0.5062 0.3074 0.075 Uiso 1 1 calc R U . . .
H14B H -0.0650 0.4809 0.3772 0.075 Uiso 1 1 calc R U . . .
H14C H 0.0126 0.4188 0.3297 0.075 Uiso 1 1 calc R U . . .
C15 C 0.3140(7) 0.8784(6) 0.5349(3) 0.0464(18) Uani 1 1 d . . . . .
C16 C 0.2402(7) 0.9428(4) 0.5765(3) 0.0424(16) Uani 1 1 d . . . . .
C17 C 0.2839(7) 0.9089(4) 0.6411(2) 0.0329(13) Uani 1 1 d . . . . .
C18 C 0.4582(7) 0.9058(4) 0.6536(3) 0.0354(14) Uani 1 1 d . . . . .
H18 H 0.5107 0.9190 0.6929 0.042 Uiso 1 1 calc R U . . .
C19 C 0.5393(7) 0.8852(6) 0.6115(3) 0.055(2) Uani 1 1 d . . . . .
H19 H 0.6490 0.8800 0.6229 0.066 Uiso 1 1 calc R U . . .
C20 C 0.2434(6) 0.7758(5) 0.5422(2) 0.0348(13) Uani 1 1 d . . . . .
H20 H 0.2904 0.7289 0.5161 0.042 Uiso 1 1 calc R U . . .
C21 C 0.0719(6) 0.7754(4) 0.5225(2) 0.0286(12) Uani 1 1 d . . . . .
H21 H 0.0305 0.7668 0.4814 0.034 Uiso 1 1 calc R U . . .
C22 C -0.0228(6) 0.7870(4) 0.5620(3) 0.0332(13) Uani 1 1 d . . . . .
C23 C 0.0401(7) 0.8017(5) 0.6264(3) 0.0401(15) Uani 1 1 d . . . . .
C24 C 0.2175(6) 0.8020(4) 0.6436(2) 0.0256(11) Uani 1 1 d . . . . .
C26 C -0.2484(7) 0.7733(6) 0.4889(3) 0.055(2) Uani 1 1 d . . . . .
H26A H -0.2189 0.8279 0.4648 0.082 Uiso 1 1 calc R U . . .
H26B H -0.3621 0.7709 0.4855 0.082 Uiso 1 1 calc R U . . .
H26C H -0.2106 0.7114 0.4744 0.082 Uiso 1 1 calc R U . . .
C28 C 0.2674(8) 0.7568(6) 0.7045(3) 0.0529(19) Uani 1 1 d . . . . .
H28A H 0.2304 0.6887 0.7042 0.079 Uiso 1 1 calc R U . . .
H28B H 0.2231 0.7945 0.7345 0.079 Uiso 1 1 calc R U . . .
H28C H 0.3814 0.7577 0.7142 0.079 Uiso 1 1 calc R U . . .
C25A C 0.228(3) 1.0523(14) 0.6997(11) 0.045(7) Uani 0.49(4) 1 d . . P A 1
H25A H 0.3388 1.0685 0.7121 0.068 Uiso 0.49(4) 1 calc R U P A 1
H25B H 0.1730 1.0605 0.7338 0.068 Uiso 0.49(4) 1 calc R U P A 1
H25C H 0.1832 1.0962 0.6672 0.068 Uiso 0.49(4) 1 calc R U P A 1
C27A C 0.271(3) 0.936(2) 0.4739(9) 0.046(5) Uani 0.49(4) 1 d . . P A 1
H27A H 0.3144 1.0023 0.4784 0.069 Uiso 0.49(4) 1 calc R U P A 1
H27B H 0.1579 0.9392 0.4628 0.069 Uiso 0.49(4) 1 calc R U P A 1
H27C H 0.3154 0.9011 0.4425 0.069 Uiso 0.49(4) 1 calc R U P A 1
C25B C 0.297(3) 1.0759(10) 0.6760(8) 0.038(5) Uani 0.51(4) 1 d . . P A 2
H25D H 0.4014 1.0771 0.7001 0.056 Uiso 0.51(4) 1 calc R U P A 2
H25E H 0.2322 1.1265 0.6905 0.056 Uiso 0.51(4) 1 calc R U P A 2
H25F H 0.3052 1.0887 0.6340 0.056 Uiso 0.51(4) 1 calc R U P A 2
C27B C 0.300(3) 0.8915(18) 0.4676(9) 0.040(4) Uani 0.51(4) 1 d . . P A 2
H27D H 0.3603 0.9492 0.4591 0.059 Uiso 0.51(4) 1 calc R U P A 2
H27E H 0.1904 0.9009 0.4502 0.059 Uiso 0.51(4) 1 calc R U P A 2
H27F H 0.3406 0.8329 0.4502 0.059 Uiso 0.51(4) 1 calc R U P A 2
O1 O 0.4895(5) 0.4859(4) 0.33441(19) 0.0557(14) Uani 1 1 d . . . . .
O2 O 0.4195(4) 0.6575(3) 0.43796(17) 0.0409(10) Uani 1 1 d . . . . .
O3 O 0.1670(5) 0.5414(3) 0.45189(18) 0.0422(11) Uani 1 1 d . . . . .
O4 O 0.1793(4) 0.5466(3) 0.29297(16) 0.0335(9) Uani 1 1 d . . . . .
O5 O -0.0511(5) 0.6806(4) 0.3784(2) 0.0548(14) Uani 1 1 d . . . . .
O6 O 0.0827(6) 0.8299(3) 0.3342(2) 0.0532(13) Uani 1 1 d . . . . .
O7 O 0.4810(5) 0.8706(5) 0.55260(19) 0.074(2) Uani 1 1 d . . . . .
O8 O 0.1492(7) 1.0080(3) 0.5602(3) 0.077(2) Uani 1 1 d . . . . .
O9 O 0.2162(6) 0.9648(4) 0.6819(2) 0.076(2) Uani 1 1 d . . . . .
O10 O 0.2850(4) 0.7438(3) 0.60242(16) 0.0298(9) Uani 1 1 d . . . . .
O11 O -0.0440(5) 0.8142(6) 0.6634(2) 0.080(2) Uani 1 1 d . . . . .
O12 O -0.1802(4) 0.7876(4) 0.5506(2) 0.0568(15) Uani 1 1 d . . . . .

loop_
_atom_site_aniso_label
_atom_site_aniso_U_11
_atom_site_aniso_U_22
_atom_site_aniso_U_33
_atom_site_aniso_U_23
_atom_site_aniso_U_13
_atom_site_aniso_U_12
C1 0.024(3) 0.079(5) 0.027(3) -0.006(3) 0.000(2) 0.011(3)
C2 0.016(2) 0.049(3) 0.025(3) -0.001(2) -0.002(2) 0.010(2)
C3 0.030(3) 0.037(3) 0.024(3) -0.005(2) 0.003(2) 0.007(2)
C4 0.055(4) 0.039(3) 0.033(3) 0.002(3) 0.000(3) 0.017(3)
C5 0.058(4) 0.060(5) 0.039(4) -0.016(3) -0.006(3) 0.039(4)
C6 0.028(3) 0.072(4) 0.020(3) -0.007(3) -0.002(2) 0.000(3)
C7 0.055(4) 0.047(4) 0.025(3) 0.003(3) -0.008(3) -0.004(3)
C8 0.037(3) 0.033(3) 0.028(3) -0.006(2) -0.012(2) 0.007(2)
C9 0.015(3) 0.041(3) 0.037(3) -0.016(2) -0.011(2) 0.008(2)
C10 0.021(3) 0.032(3) 0.037(3) -0.015(2) -0.001(2) 0.003(2)
C11 0.077(5) 0.060(4) 0.026(3) -0.002(3) 0.022(3) -0.005(4)
C12 0.147(9) 0.036(4) 0.047(4) 0.003(3) -0.010(5) -0.002(5)
C13 0.029(4) 0.151(9) 0.036(4) -0.004(4) 0.011(3) -0.018(4)
C14 0.042(4) 0.044(4) 0.062(4) -0.019(3) 0.000(3) -0.008(3)
C15 0.028(3) 0.084(5) 0.024(3) 0.010(3) -0.006(2) -0.022(3)
C16 0.047(4) 0.024(3) 0.045(4) 0.005(3) -0.025(3) -0.014(3)
C17 0.037(3) 0.027(3) 0.030(3) -0.009(2) -0.008(2) 0.007(2)
C18 0.036(3) 0.030(3) 0.033(3) 0.001(2) -0.016(3) -0.008(2)
C19 0.026(3) 0.100(6) 0.034(3) 0.023(4) -0.009(3) -0.026(4)
C20 0.030(3) 0.048(3) 0.025(3) -0.016(2) -0.001(2) 0.009(3)
C21 0.028(3) 0.027(3) 0.028(3) -0.009(2) -0.002(2) 0.000(2)
C22 0.023(3) 0.038(3) 0.037(3) 0.005(2) -0.001(2) -0.006(2)
C23 0.028(3) 0.065(4) 0.027(3) 0.010(3) 0.004(2) 0.003(3)
C24 0.022(3) 0.035(3) 0.020(2) -0.001(2) 0.005(2) 0.002(2)
C26 0.027(3) 0.080(5) 0.049(4) 0.016(4) -0.018(3) -0.018(3)
C28 0.034(3) 0.086(5) 0.036(3) 0.023(3) -0.003(3) -0.004(3)
C25A 0.040(10) 0.039(9) 0.049(11) -0.024(8) -0.017(8) 0.011(7)
C27A 0.044(10) 0.070(15) 0.023(8) 0.020(10) 0.002(7) 0.001(11)
C25B 0.051(10) 0.022(6) 0.039(8) -0.012(5) 0.004(7) -0.002(6)
C27B 0.038(10) 0.047(11) 0.031(8) 0.012(8) -0.001(6) -0.004(8)
O1 0.044(3) 0.092(4) 0.031(2) -0.005(2) 0.007(2) 0.033(3)
O2 0.026(2) 0.065(3) 0.029(2) -0.010(2) -0.0038(16) -0.0042(19)
O3 0.040(2) 0.058(3) 0.032(2) -0.0056(19) 0.0148(18) -0.001(2)
O4 0.030(2) 0.041(2) 0.0257(19) -0.0110(16) -0.0042(16) 0.0130(17)
O5 0.021(2) 0.055(3) 0.089(4) -0.037(3) 0.010(2) 0.005(2)
O6 0.075(3) 0.030(2) 0.045(3) -0.006(2) -0.017(2) 0.012(2)
O7 0.025(2) 0.169(6) 0.026(2) 0.020(3) 0.0010(18) -0.029(3)
O8 0.091(4) 0.019(2) 0.095(4) 0.004(2) -0.066(3) -0.001(2)
O9 0.068(3) 0.080(4) 0.066(3) -0.060(3) -0.036(3) 0.049(3)
O10 0.030(2) 0.0230(18) 0.033(2) -0.0075(15) -0.0028(16) 0.0075(15)
O11 0.023(2) 0.187(7) 0.032(2) 0.015(3) 0.012(2) 0.007(3)
O12 0.015(2) 0.112(4) 0.040(2) 0.021(3) -0.0056(17) -0.011(2)

loop_
_atom_type_symbol
_atom_type_description
_atom_type_scat_dispersion_real
_atom_type_scat_dispersion_imag
_atom_type_scat_source
C C 0.0033 0.0016 'International Tables Vol C Tables 4.2.6.8 and 6.1.1.4'
H H 0.0000 0.0000 'International Tables Vol C Tables 4.2.6.8 and 6.1.1.4'
O O 0.0106 0.0060 'International Tables Vol C Tables 4.2.6.8 and 6.1.1.4'

loop_
_geom_angle_atom_site_label_1
_geom_angle_atom_site_label_2
_geom_angle_atom_site_label_3
_geom_angle
O1 C1 C13 106.2(6)
O1 C1 C2 111.4(5)
C13 C1 C2 114.5(5)
O1 C1 C6 108.0(5)
C13 C1 C6 112.2(6)
C2 C1 C6 104.5(4)
O2 C2 C3 125.6(5)
O2 C2 C1 122.6(6)
C3 C2 C1 111.7(5)
O3 C3 C4 116.2(5)
O3 C3 C2 112.9(4)
C4 C3 C2 105.5(5)
O3 C3 C10 105.0(4)
C4 C3 C10 109.9(4)
C2 C3 C10 107.1(4)
C5 C4 C3 120.3(6)
C5 C4 H4 119.9
C3 C4 H4 119.9
C4 C5 O1 126.5(6)
C4 C5 H5 116.7
O1 C5 H5 116.7
O4 C6 C7 111.6(5)
O4 C6 C1 110.2(5)
C7 C6 C1 110.3(5)
O4 C6 H6 108.2
C7 C6 H6 108.2
C1 C6 H6 108.2
C8 C7 C6 120.1(6)
C8 C7 H7 119.9
C6 C7 H7 119.9
C7 C8 O6 127.8(6)
C7 C8 C9 120.7(5)
O6 C8 C9 111.5(5)
O5 C9 C8 121.1(5)
O5 C9 C10 122.4(6)
C8 C9 C10 116.5(5)
O4 C10 C14 106.7(4)
O4 C10 C9 110.1(5)
C14 C10 C9 111.1(5)
O4 C10 C3 107.9(4)
C14 C10 C3 111.1(5)
C9 C10 C3 109.8(4)
O3 C11 H11A 109.5
O3 C11 H11B 109.5
H11A C11 H11B 109.5
O3 C11 H11C 109.5
H11A C11 H11C 109.5
H11B C11 H11C 109.5
O6 C12 H12A 109.5
O6 C12 H12B 109.5
H12A C12 H12B 109.5
O6 C12 H12C 109.5
H12A C12 H12C 109.5
H12B C12 H12C 109.5
C1 C13 H13A 109.5
C1 C13 H13B 109.5
H13A C13 H13B 109.5
C1 C13 H13C 109.5
H13A C13 H13C 109.5
H13B C13 H13C 109.5
C10 C14 H14A 109.5
C10 C14 H14B 109.5
H14A C14 H14B 109.5
C10 C14 H14C 109.5
H14A C14 H14C 109.5
H14B C14 H14C 109.5
O7 C15 C16 112.3(5)
O7 C15 C27B 101.6(9)
C16 C15 C27B 125.9(11)
O7 C15 C20 107.5(6)
C16 C15 C20 104.0(5)
C27B C15 C20 104.2(10)
O7 C15 C27A 111.3(10)
C16 C15 C27A 101.3(13)
C20 C15 C27A 120.0(11)
O8 C16 C15 124.2(6)
O8 C16 C17 124.6(7)
C15 C16 C17 111.0(5)
O9 C17 C18 114.3(5)
O9 C17 C16 113.8(5)
C18 C17 C16 106.2(5)
O9 C17 C24 106.5(5)
C18 C17 C24 109.5(4)
C16 C17 C24 106.3(4)
C19 C18 C17 121.2(5)
C19 C18 H18 119.4
C17 C18 H18 119.4
C18 C19 O7 125.9(6)
C18 C19 H19 117.0
O7 C19 H19 117.0
O10 C20 C21 111.9(5)
O10 C20 C15 109.6(4)
C21 C20 C15 111.6(5)
O10 C20 H20 107.8
C21 C20 H20 107.8
C15 C20 H20 107.8
C22 C21 C20 120.3(5)
C22 C21 H21 119.9
C20 C21 H21 119.9
C21 C22 O12 126.7(5)
C21 C22 C23 120.6(5)
O12 C22 C23 112.8(5)
O11 C23 C22 122.0(5)
O11 C23 C24 121.4(5)
C22 C23 C24 116.5(5)
O10 C24 C28 106.4(5)
O10 C24 C23 109.8(4)
C28 C24 C23 111.2(5)
O10 C24 C17 107.4(4)
C28 C24 C17 111.0(5)
C23 C24 C17 110.8(5)
O12 C26 H26A 109.5
O12 C26 H26B 109.5
H26A C26 H26B 109.5
O12 C26 H26C 109.5
H26A C26 H26C 109.5
H26B C26 H26C 109.5
C24 C28 H28A 109.5
C24 C28 H28B 109.5
H28A C28 H28B 109.5
C24 C28 H28C 109.5
H28A C28 H28C 109.5
H28B C28 H28C 109.5
O9 C25A H25A 109.5
O9 C25A H25B 109.5
H25A C25A H25B 109.5
O9 C25A H25C 109.5
H25A C25A H25C 109.5
H25B C25A H25C 109.5
C15 C27A H27A 109.5
C15 C27A H27B 109.5
H27A C27A H27B 109.5
C15 C27A H27C 109.5
H27A C27A H27C 109.5
H27B C27A H27C 109.5
O9 C25B H25D 109.5
O9 C25B H25E 109.5
H25D C25B H25E 109.5
O9 C25B H25F 109.5
H25D C25B H25F 109.5
H25E C25B H25F 109.5
C15 C27B H27D 109.5
C15 C27B H27E 109.5
H27D C27B H27E 109.5
C15 C27B H27F 109.5
H27D C27B H27F 109.5
H27E C27B H27F 109.5
C5 O1 C1 117.0(5)
C3 O3 C11 115.7(5)
C6 O4 C10 113.1(4)
C8 O6 C12 116.7(6)
C19 O7 C15 117.4(5)
C25A O9 C17 134.8(17)
C17 O9 C25B 102.1(9)
C24 O10 C20 113.0(4)
C22 O12 C26 115.4(5)

loop_
_geom_bond_atom_site_label_1
_geom_bond_atom_site_label_2
_geom_bond_distance
C1 O1 1.438(9)
C1 C13 1.514(10)
C1 C2 1.520(8)
C1 C6 1.568(7)
C2 O2 1.208(7)
C2 C3 1.498(8)
C3 O3 1.406(7)
C3 C4 1.491(8)
C3 C10 1.591(7)
C4 C5 1.336(10)
C4 H4 0.9500
C5 O1 1.348(10)
C5 H5 0.9500
C6 O4 1.419(7)
C6 C7 1.505(9)
C6 H6 1.0000
C7 C8 1.319(9)
C7 H7 0.9500
C8 O6 1.359(7)
C8 C9 1.489(9)
C9 O5 1.206(7)
C9 C10 1.528(7)
C10 O4 1.424(7)
C10 C14 1.511(8)
C11 O3 1.426(8)
C11 H11A 0.9800
C11 H11B 0.9800
C11 H11C 0.9800
C12 O6 1.437(10)
C12 H12A 0.9800
C12 H12B 0.9800
C12 H12C 0.9800
C13 H13A 0.9800
C13 H13B 0.9800
C13 H13C 0.9800
C14 H14A 0.9800
C14 H14B 0.9800
C14 H14C 0.9800
C15 O7 1.447(7)
C15 C16 1.504(10)
C15 C27B 1.52(2)
C15 C20 1.546(9)
C15 C27A 1.58(2)
C16 O8 1.206(7)
C16 C17 1.522(8)
C17 O9 1.398(7)
C17 C18 1.498(8)
C17 C24 1.569(8)
C18 C19 1.305(9)
C18 H18 0.9500
C19 O7 1.362(7)
C19 H19 0.9500
C20 O10 1.421(7)
C20 C21 1.486(8)
C20 H20 1.0000
C21 C22 1.318(8)
C21 H21 0.9500
C22 O12 1.351(7)
C22 C23 1.486(8)
C23 O11 1.210(7)
C23 C24 1.529(8)
C24 O10 1.420(6)
C24 C28 1.508(8)
C26 O12 1.441(7)
C26 H26A 0.9800
C26 H26B 0.9800
C26 H26C 0.9800
C28 H28A 0.9800
C28 H28B 0.9800
C28 H28C 0.9800
C25A O9 1.257(15)
C25A H25A 0.9800
C25A H25B 0.9800
C25A H25C 0.9800
C27A H27A 0.9800
C27A H27B 0.9800
C27A H27C 0.9800
C25B O9 1.683(19)
C25B H25D 0.9800
C25B H25E 0.9800
C25B H25F 0.9800
C27B H27D 0.9800
C27B H27E 0.9800
C27B H27F 0.9800

loop_
_geom_torsion_atom_site_label_1
_geom_torsion_atom_site_label_2
_geom_torsion_atom_site_label_3
_geom_torsion_atom_site_label_4
_geom_torsion
O1 C1 C2 O2 128.1(6)
C13 C1 C2 O2 7.5(9)
C6 C1 C2 O2 -115.6(6)
O1 C1 C2 C3 -55.9(6)
C13 C1 C2 C3 -176.4(6)
C6 C1 C2 C3 60.4(6)
O2 C2 C3 O3 0.2(8)
C1 C2 C3 O3 -175.7(5)
O2 C2 C3 C4 -127.7(6)
C1 C2 C3 C4 56.4(6)
O2 C2 C3 C10 115.2(6)
C1 C2 C3 C10 -60.7(6)
O3 C3 C4 C5 -156.9(5)
C2 C3 C4 C5 -31.0(7)
C10 C3 C4 C5 84.1(7)
C3 C4 C5 O1 2.0(10)
O1 C1 C6 O4 58.9(6)
C13 C1 C6 O4 175.6(6)
C2 C1 C6 O4 -59.8(7)
O1 C1 C6 C7 -177.4(5)
C13 C1 C6 C7 -60.8(7)
C2 C1 C6 C7 63.9(7)
O4 C6 C7 C8 27.7(7)
C1 C6 C7 C8 -95.2(6)
C6 C7 C8 O6 180.0(5)
C6 C7 C8 C9 0.0(8)
C7 C8 C9 O5 179.6(5)
O6 C8 C9 O5 -0.4(7)
C7 C8 C9 C10 0.5(7)
O6 C8 C9 C10 -179.5(4)
O5 C9 C10 O4 152.6(5)
C8 C9 C10 O4 -28.3(6)
O5 C9 C10 C14 34.7(7)
C8 C9 C10 C14 -146.2(5)
O5 C9 C10 C3 -88.7(6)
C8 C9 C10 C3 90.4(6)
O3 C3 C10 O4 178.1(4)
C4 C3 C10 O4 -56.2(6)
C2 C3 C10 O4 57.9(5)
O3 C3 C10 C14 -65.3(6)
C4 C3 C10 C14 60.4(6)
C2 C3 C10 C14 174.5(5)
O3 C3 C10 C9 58.1(6)
C4 C3 C10 C9 -176.2(5)
C2 C3 C10 C9 -62.1(6)
O7 C15 C16 O8 131.3(6)
C27B C15 C16 O8 6.9(14)
C20 C15 C16 O8 -112.7(7)
C27A C15 C16 O8 12.5(11)
O7 C15 C16 C17 -53.9(7)
C27B C15 C16 C17 -178.3(11)
C20 C15 C16 C17 62.2(5)
C27A C15 C16 C17 -172.7(10)
O8 C16 C17 O9 -4.0(9)
C15 C16 C17 O9 -178.8(5)
O8 C16 C17 C18 -130.6(6)
C15 C16 C17 C18 54.6(6)
O8 C16 C17 C24 112.8(6)
C15 C16 C17 C24 -62.0(6)
O9 C17 C18 C19 -157.8(7)
C16 C17 C18 C19 -31.5(8)
C24 C17 C18 C19 82.9(7)
C17 C18 C19 O7 4.2(11)
O7 C15 C20 O10 57.8(6)
C16 C15 C20 O10 -61.5(5)
C27B C15 C20 O10 165.1(10)
C27A C15 C20 O10 -173.7(13)
O7 C15 C20 C21 -177.6(5)
C16 C15 C20 C21 63.1(6)
C27B C15 C20 C21 -70.3(11)
C27A C15 C20 C21 -49.1(14)
O10 C20 C21 C22 27.4(7)
C15 C20 C21 C22 -95.9(6)
C20 C21 C22 O12 -179.6(6)
C20 C21 C22 C23 0.7(9)
C21 C22 C23 O11 178.6(7)
O12 C22 C23 O11 -1.1(10)
C21 C22 C23 C24 -0.3(9)
O12 C22 C23 C24 -180.0(5)
O11 C23 C24 O10 153.2(7)
C22 C23 C24 O10 -27.9(7)
O11 C23 C24 C28 35.7(9)
C22 C23 C24 C28 -145.4(6)
O11 C23 C24 C17 -88.2(8)
C22 C23 C24 C17 90.7(6)
O9 C17 C24 O10 -179.9(4)
C18 C17 C24 O10 -55.8(5)
C16 C17 C24 O10 58.5(5)
O9 C17 C24 C28 -63.9(6)
C18 C17 C24 C28 60.1(6)
C16 C17 C24 C28 174.5(5)
O9 C17 C24 C23 60.1(5)
C18 C17 C24 C23 -175.8(5)
C16 C17 C24 C23 -61.5(6)
C4 C5 O1 C1 1.8(9)
C13 C1 O1 C5 150.0(5)
C2 C1 O1 C5 24.7(7)
C6 C1 O1 C5 -89.5(6)
C4 C3 O3 C11 52.3(7)
C2 C3 O3 C11 -69.8(6)
C10 C3 O3 C11 174.0(5)
C7 C6 O4 C10 -58.1(6)
C1 C6 O4 C10 64.9(6)
C14 C10 O4 C6 178.4(5)
C9 C10 O4 C6 57.8(5)
C3 C10 O4 C6 -62.1(5)
C7 C8 O6 C12 -2.4(8)
C9 C8 O6 C12 177.6(5)
C18 C19 O7 C15 0.0(12)
C16 C15 O7 C19 25.2(9)
C27B C15 O7 C19 162.3(11)
C20 C15 O7 C19 -88.6(8)
C27A C15 O7 C19 138.1(14)
C18 C17 O9 C25A 56.7(12)
C16 C17 O9 C25A -65.5(12)
C24 C17 O9 C25A 177.8(10)
C18 C17 O9 C25B 58.1(7)
C16 C17 O9 C25B -64.1(7)
C24 C17 O9 C25B 179.2(6)
C28 C24 O10 C20 178.0(5)
C23 C24 O10 C20 57.5(6)
C17 C24 O10 C20 -63.1(5)
C21 C20 O10 C24 -58.3(6)
C15 C20 O10 C24 66.1(6)
C21 C22 O12 C26 0.5(10)
C23 C22 O12 C26 -179.8(6)
